data_4321796
loop_
_publ_author_name
'Carla Bazzicalupi'
'Andrea Bencini'
'Antonio Bianchi'
'Vieri Fusi'
'Enrique Garcia-Espa\~na'
'Claudia Giorgi'
'Jos\'e M. Llinares'
'Jos\'e Antonio Ramirez'
'Barbara Valtancoli'

_publ_section_title
;
 Molecular Recognition of Long Dicarboxylate/Dicarboxylic Species via
 Supramolecular/Coordinative Interactions with Ditopic Receptors. Crystal
 Structure of {[Cu2L(H2O)2]-Pimelate}(ClO4)2
;
_journal_name_full 'Inorganic Chemistry'
_journal_page_first 620
_journal_page_last 621
_journal_paper_doi 10.1021/ic9812151
_journal_volume 38
_journal_year 1999
_chemical_formula_moiety
;
(Cu 2+)2, C49 H84 N10 O6, (Cl O4 -)2
;
_chemical_formula_structural
;
(Cu)2 (C42 H70 N10) (C7 H10 O4) (H2 O)2 (Cl O4)2
;
_chemical_formula_sum 'C49 H84 Cl2 Cu2 N10 O14'
_chemical_formula_weight 1235.24
_chemical_name_systematic
; 
 ? 
;
_space_group_IT_number 63
_symmetry_cell_setting orthorhombic
_symmetry_space_group_name_Hall '-C 2c 2c'
_symmetry_space_group_name_H-M 'C c m m'
_atom_sites_solution_hydrogens geom
_atom_sites_solution_primary heavy
_atom_sites_solution_secondary difmap
_audit_creation_method SHELXL
_cell_angle_alpha 90.00
_cell_angle_beta 90.00
_cell_angle_gamma 90.00
_cell_formula_units_Z 4
_cell_length_a 15.177(4)
_cell_length_b 28.170(8)
_cell_length_c 17.210(6)
_cell_measurement_reflns_used 25
_cell_measurement_temperature 298
_cell_measurement_theta_max 14.0
_cell_measurement_theta_min 7.0
_cell_volume 7358(4)
_computing_cell_refinement 'ENRAF NONIUS CAD4'
_computing_data_collection 'ENRAF NONIUS CAD4'
_computing_data_reduction 'ENRAF NONIUS CAD4'
_computing_molecular_graphics 'ORTEP (Johnson, 1971)'
_computing_publication_material 'PARST93 (Nardelli, 1993)'
_computing_structure_refinement 'SHELXL-93 (Sheldrick, 1993)'
_computing_structure_solution 'Patterson method'
_diffrn_ambient_temperature 298
_diffrn_measurement_device 'ENRAF NONIUS CAD4'
_diffrn_measurement_method \q/2\q
_diffrn_radiation_monochromator graphite
_diffrn_radiation_source 'fine-focus sealed tube'
_diffrn_radiation_type MoK\a
_diffrn_radiation_wavelength 0.71069
_diffrn_reflns_av_R_equivalents 0.0000
_diffrn_reflns_av_sigmaI/netI 0.1587
_diffrn_reflns_limit_h_max 18
_diffrn_reflns_limit_h_min 0
_diffrn_reflns_limit_k_max 33
_diffrn_reflns_limit_k_min 0
_diffrn_reflns_limit_l_max 20
_diffrn_reflns_limit_l_min 0
_diffrn_reflns_number 3411
_diffrn_reflns_theta_max 24.97
_diffrn_reflns_theta_min 2.55
_diffrn_standards_interval_time 60
_diffrn_standards_number 2
_exptl_absorpt_coefficient_mu 0.706
_exptl_absorpt_correction_type 'refdelf (Walker and Stuart, 1983)'
_exptl_crystal_colour blue
_exptl_crystal_density_diffrn 1.115
_exptl_crystal_description prismatic
_exptl_crystal_F_000 2608
_exptl_crystal_size_max 0.4
_exptl_crystal_size_mid 0.3
_exptl_crystal_size_min 0.3
_refine_diff_density_max 0.647
_refine_diff_density_min -0.490
_refine_diff_density_rms 0.103
_refine_ls_extinction_method none
_refine_ls_goodness_of_fit_all 0.974
_refine_ls_goodness_of_fit_obs 1.196
_refine_ls_hydrogen_treatment refU
_refine_ls_matrix_type full
_refine_ls_number_parameters 205
_refine_ls_number_reflns 3398
_refine_ls_number_restraints 0
_refine_ls_restrained_S_all 1.059
_refine_ls_restrained_S_obs 1.196
_refine_ls_R_factor_all 0.2597
_refine_ls_R_factor_obs 0.1138
_refine_ls_shift/esd_max 0.226
_refine_ls_shift/esd_mean 0.041
_refine_ls_structure_factor_coef Fsqd
_refine_ls_weighting_details 'w=1/[\s^2^(Fo^2^)+(0.2110P)^2^+0.0000P] where P=(Fo^2^+2Fc^2^)/3'
_refine_ls_weighting_scheme calc
_refine_ls_wR_factor_all 0.4350
_refine_ls_wR_factor_obs 0.2863
_reflns_number_observed 1155
_reflns_number_total 3411
_reflns_observed_criterion >2sigma(I)
_cod_data_source_file ic9812151.cif
_cod_data_source_block '[Cu2L(H2O)2(C7H10O4)](ClO4)2'
_cod_depositor_comments
;
The following automatic conversions were performed:

'_refine_ls_weighting_scheme' value 'calc
w=1/[\s^2^(Fo^2^)+(0.2110P)^2^+0.0000P] where P=(Fo^2^+2Fc^2^)/3' was
changed to 'calc'. New tag '_refine_ls_weighting_details' was
created. The value of the new tag was set to
'w=1/[\s^2^(Fo^2^)+(0.2110P)^2^+0.0000P] where P=(Fo^2^+2Fc^2^)/3'.

Automatic conversion script
Id: cif_fix_values 3143 2015-03-26 13:38:13Z robertas 
;
_cod_original_cell_volume 7357.9(38)
_cod_database_code 4321796

loop_
_symmetry_equiv_pos_as_xyz
'x, y, z'
'x, -y, -z+1/2'
'-x, y, -z'
'-x, -y, z+1/2'
'x+1/2, y+1/2, z'
'x+1/2, -y+1/2, -z+1/2'
'-x+1/2, y+1/2, -z'
'-x+1/2, -y+1/2, z+1/2'
'-x, -y, -z'
'-x, y, z-1/2'
'x, -y, z'
'x, y, -z-1/2'
'-x+1/2, -y+1/2, -z'
'-x+1/2, y+1/2, z-1/2'
'x+1/2, -y+1/2, z'
'x+1/2, y+1/2, -z-1/2'

loop_
_atom_site_aniso_label
_atom_site_aniso_U_11
_atom_site_aniso_U_22
_atom_site_aniso_U_33
_atom_site_aniso_U_23
_atom_site_aniso_U_13
_atom_site_aniso_U_12
Cu 0.0700(12) 0.0621(13) 0.081(2) 0.000 0.000 -0.0076(11)
Cl 0.084(8) 0.143(8) 0.180(16) -0.028(9) -0.004(8) -0.002(7)
O4 0.185(26) 0.156(18) 0.377(53) -0.090(23) -0.026(23) 0.063(18)
O5 0.197(26) 0.228(27) 0.291(39) -0.071(25) -0.017(25) 0.066(22)
O6 0.126(18) 0.377(38) 0.221(31) 0.034(28) -0.003(16) -0.056(22)
O1 0.086(8) 0.064(7) 0.138(11) 0.000 0.000 0.011(6)
O2 0.066(7) 0.053(6) 0.078(7) 0.000 0.000 0.003(5)
O3 0.065(7) 0.073(8) 0.189(16) 0.000 0.000 -0.001(7)
N1 0.106(11) 0.089(12) 0.065(10) 0.000 0.000 -0.025(9)
N2 0.071(5) 0.076(7) 0.073(7) 0.002(5) -0.002(5) -0.012(5)
N3 0.127(9) 0.094(8) 0.056(6) -0.002(6) -0.022(7) -0.004(7)
C1 0.103(14) 0.066(12) 0.133(19) 0.000 0.000 -0.038(11)
C2 0.093(9) 0.095(10) 0.079(9) -0.003(8) -0.019(8) -0.023(8)
C3 0.088(9) 0.083(8) 0.096(10) 0.021(8) 0.003(8) -0.013(8)
C4 0.085(8) 0.076(8) 0.081(9) 0.015(7) -0.012(7) -0.002(6)
C5 0.092(9) 0.104(11) 0.103(13) 0.024(10) -0.003(8) -0.018(9)
C6 0.084(8) 0.085(9) 0.077(9) 0.001(7) -0.011(7) 0.000(7)
C7 0.123(11) 0.106(10) 0.065(9) 0.000(8) 0.019(9) -0.001(9)
C8 0.190(17) 0.136(14) 0.064(10) 0.009(9) -0.015(11) -0.057(13)
C9 0.174(16) 0.082(10) 0.076(10) 0.013(8) -0.029(11) -0.029(11)
C10 0.132(11) 0.088(9) 0.089(10) -0.007(8) -0.004(9) -0.005(8)
C11 0.179(15) 0.103(11) 0.072(10) 0.001(8) 0.017(10) -0.004(10)
C12 0.062(10) 0.063(11) 0.072(11) 0.000 0.000 0.000(9)
C13 0.098(15) 0.056(11) 0.172(23) 0.000 0.000 0.001(10)
C14 0.079(13) 0.084(14) 0.190(25) 0.000 0.000 -0.020(11)
C15 0.091(19) 0.048(14) 0.182(32) 0.000 0.000 0.000

loop_
_atom_site_label
_atom_site_type_symbol
_atom_site_fract_x
_atom_site_fract_y
_atom_site_fract_z
_atom_site_U_iso_or_equiv
_atom_site_thermal_displace_type
_atom_site_occupancy
_atom_site_calc_flag
_atom_site_refinement_flags
_atom_site_disorder_group
Cu Cu 0.67116(13) 0.19452(7) 0.2500 0.0711(8) Uani 1 d S .
Cl Cl 0.0147(8) 0.1855(4) 0.0277(9) 0.136(5) Uani 0.50 d P .
O4 O 0.0319(18) 0.1509(7) -0.0454(21) 0.239(16) Uani 0.66 d P .
O5 O 0.0896(21) 0.1898(9) 0.0640(21) 0.239(13) Uani 0.66 d P .
O6 O 0.0398(15) 0.2212(12) -0.0386(18) 0.241(13) Uani 0.66 d P .
O1 O 0.5600(7) 0.2441(4) 0.2500 0.096(4) Uani 1 d S .
O2 O 0.5949(7) 0.1392(3) 0.2500 0.066(3) Uani 1 d S .
O3 O 0.4591(8) 0.1686(4) 0.2500 0.109(5) Uani 1 d S .
N1 N 0.7681(10) 0.2435(6) 0.2500 0.086(4) Uani 1 d S .
N2 N 0.6993(6) 0.1845(3) 0.1339(6) 0.073(3) Uani 1 d . .
N3 N 0.6660(8) 0.1233(4) 0.0016(6) 0.092(3) Uani 1 d . .
C1 C 0.7382(13) 0.2933(6) 0.2500 0.101(7) Uani 1 d S .
H1A H 0.7873(30) 0.3138(8) 0.2609(110) 0.115(11) Uiso 0.50 calc PR .
H1B H 0.6938(93) 0.2975(17) 0.2891(75) 0.115(11) Uiso 0.50 calc PR .
H1C H 0.7142(114) 0.3011(21) 0.2000(35) 0.115(11) Uiso 0.50 calc PR .
C2 C 0.8196(8) 0.2340(5) 0.1801(7) 0.089(4) Uani 1 d . .
H2A H 0.8582(8) 0.2072(5) 0.1895(7) 0.115(11) Uiso 1 calc R .
H2B H 0.8562(8) 0.2613(5) 0.1685(7) 0.115(11) Uiso 1 calc R .
C3 C 0.7627(8) 0.2236(4) 0.1127(8) 0.089(4) Uani 1 d . .
H3A H 0.7986(8) 0.2139(4) 0.0688(8) 0.115(11) Uiso 1 calc R .
H3B H 0.7304(8) 0.2519(4) 0.0979(8) 0.115(11) Uiso 1 calc R .
C4 C 0.6178(8) 0.1860(4) 0.0843(8) 0.080(4) Uani 1 d . .
H4A H 0.5739(8) 0.1650(4) 0.1067(8) 0.115(11) Uiso 1 calc R .
H4B H 0.5940(8) 0.2180(4) 0.0854(8) 0.115(11) Uiso 1 calc R .
C5 C 0.6330(9) 0.1719(5) 0.0013(9) 0.100(4) Uani 1 d . .
H5A H 0.5785(9) 0.1737(5) -0.0279(9) 0.115(11) Uiso 1 calc R .
H5B H 0.6757(9) 0.1929(5) -0.0227(9) 0.115(11) Uiso 1 calc R .
C6 C 0.7373(8) 0.1364(4) 0.1255(7) 0.082(4) Uani 1 d . .
H6A H 0.6984(8) 0.1138(4) 0.1508(7) 0.115(11) Uiso 1 calc R .
H6B H 0.7933(8) 0.1355(4) 0.1526(7) 0.115(11) Uiso 1 calc R .
C7 C 0.7520(10) 0.1203(5) 0.0421(7) 0.098(4) Uani 1 d . .
H7A H 0.7949(10) 0.1406(5) 0.0168(7) 0.115(11) Uiso 1 calc R .
H7B H 0.7737(10) 0.0879(5) 0.0411(7) 0.115(11) Uiso 1 calc R .
C8 C 0.6736(12) 0.1029(6) -0.0782(8) 0.130(6) Uani 1 d . .
H8A H 0.7256(12) 0.1158(6) -0.1034(8) 0.115(11) Uiso 1 calc R .
H8B H 0.6226(12) 0.1123(6) -0.1085(8) 0.115(11) Uiso 1 calc R .
C9 C 0.6798(13) 0.0486(5) -0.0773(9) 0.111(5) Uani 1 d . .
C10 C 0.6243(10) 0.0251(4) -0.0270(9) 0.103(4) Uani 1 d . .
H10 H 0.5817 0.0442 0.0104 0.115(11) Uiso 1 d . .
C11 C 0.7339(12) 0.0238(5) -0.1259(9) 0.118(5) Uani 1 d . .
H11 H 0.7728 0.0435 -0.1632 0.115(11) Uiso 1 d . .
C12 C 0.5095(11) 0.1355(6) 0.2500 0.066(4) Uani 1 d S .
C13 C 0.4751(13) 0.0891(6) 0.2500 0.109(7) Uani 1 d S .
H13A H 0.4369(13) 0.0872(6) 0.2049 0.115(11) Uiso 0.50 calc PR .
H13B H 0.4369(13) 0.0872(6) 0.2951 0.115(11) Uiso 0.50 calc PR .
C14 C 0.5257(12) 0.0460(7) 0.2500 0.118(8) Uani 1 d S .
H14A H 0.5638(12) 0.0471(7) 0.2952 0.115(11) Uiso 0.50 calc PR .
H14B H 0.5638(12) 0.0471(7) 0.2048 0.115(11) Uiso 0.50 calc PR .
C15 C 0.4836(18) 0.0000 0.2500 0.107(10) Uani 1 d S .
H15A H 0.4457 0.0000 0.3012 0.115(11) Uiso 0.50 d SP .
H15B H 0.4461 0.0000 0.1988 0.115(11) Uiso 0.50 d SP .

loop_
_atom_type_symbol
_atom_type_description
_atom_type_scat_dispersion_real
_atom_type_scat_dispersion_imag
_atom_type_scat_source
C C 0.0033 0.0016 'International Tables Vol C Tables 4.2.6.8 and 6.1.1.4'
H H 0.0000 0.0000 'International Tables Vol C Tables 4.2.6.8 and 6.1.1.4'
N N 0.0061 0.0033 'International Tables Vol C Tables 4.2.6.8 and 6.1.1.4'
O O 0.0106 0.0060 'International Tables Vol C Tables 4.2.6.8 and 6.1.1.4'
Cl Cl 0.1484 0.1585 'International Tables Vol C Tables 4.2.6.8 and 6.1.1.4'
Cu Cu 0.3201 1.2651 'International Tables Vol C Tables 4.2.6.8 and 6.1.1.4'

loop_
_geom_angle_atom_site_label_1
_geom_angle_atom_site_label_2
_geom_angle_atom_site_label_3
_geom_angle
_geom_angle_site_symmetry_1
_geom_angle_site_symmetry_3
_geom_angle_publ_flag
O2 Cu N1 169.8(6) . . ?
O2 Cu N2 90.8(3) . 12_556 ?
N1 Cu N2 86.7(3) . 12_556 ?
O2 Cu N2 90.8(3) . . ?
N1 Cu N2 86.7(3) . . ?
N2 Cu N2 151.3(5) 12_556 . ?
O2 Cu O1 93.0(4) . . ?
N1 Cu O1 97.2(6) . . ?
N2 Cu O1 104.3(3) 12_556 . ?
N2 Cu O1 104.3(3) . . ?
Cl Cl O4 88.9(19) 3 3 ?
Cl Cl O5 143.5(27) 3 . ?
O4 Cl O5 116.9(26) 3 . ?
Cl Cl O6 82.1(15) 3 3 ?
O4 Cl O6 102.0(18) 3 3 ?
O5 Cl O6 114.1(20) . 3 ?
Cl Cl O6 56.2(13) 3 . ?
O4 Cl O6 145.1(23) 3 . ?
O5 Cl O6 94.4(19) . . ?
O6 Cl O6 76.5(25) 3 . ?
Cl Cl O4 50.3(14) 3 . ?
O4 Cl O4 79.0(25) 3 . ?
O5 Cl O4 106.8(17) . . ?
O6 Cl O4 132.4(21) 3 . ?
O6 Cl O4 77.3(16) . . ?
Cl O4 Cl 40.8(13) 3 . ?
Cl O6 Cl 41.7(14) 3 . ?
Cl O6 O6 58.1(15) 3 3 ?
Cl O6 O6 45.4(13) . 3 ?
C12 O2 Cu 131.2(10) . . ?
C2 N1 C2 111.0(15) 12_556 . ?
C2 N1 C1 109.8(9) 12_556 . ?
C2 N1 C1 109.8(9) . . ?
C2 N1 Cu 105.4(8) 12_556 . ?
C2 N1 Cu 105.4(8) . . ?
C1 N1 Cu 115.3(12) . . ?
C6 N2 C4 107.0(9) . . ?
C6 N2 C3 113.4(9) . . ?
C4 N2 C3 111.6(9) . . ?
C6 N2 Cu 107.4(7) . . ?
C4 N2 Cu 112.1(8) . . ?
C3 N2 Cu 105.5(7) . . ?
C5 N3 C7 111.0(11) . . ?
C5 N3 C8 112.6(11) . . ?
C7 N3 C8 110.1(12) . . ?
N1 C2 C3 111.8(11) . . ?
C2 C3 N2 109.1(10) . . ?
C5 C4 N2 113.9(11) . . ?
N3 C5 C4 107.4(11) . . ?
N2 C6 C7 114.9(10) . . ?
N3 C7 C6 107.4(11) . . ?
N3 C8 C9 112.3(12) . . ?
C10 C9 C11 120.5(14) . . ?
C10 C9 C8 116.6(17) . . ?
C11 C9 C8 122.8(15) . . ?
C9 C10 C10 118.7(9) . 11 ?
C11 C11 C9 120.8(9) 11 . ?
O3 C12 O2 124.8(15) . . ?
O3 C12 C13 118.9(16) . . ?
O2 C12 C13 116.3(16) . . ?
C12 C13 C14 125.9(17) . . ?
C13 C14 C15 121.4(17) . . ?
C14 C15 C14 127.5(25) . 2 ?

loop_
_geom_bond_atom_site_label_1
_geom_bond_atom_site_label_2
_geom_bond_distance
_geom_bond_site_symmetry_2
_geom_bond_publ_flag
Cu O2 1.940(10) . ?
Cu N1 2.017(14) . ?
Cu N2 2.063(10) 12_556 ?
Cu N2 2.063(10) . ?
Cu O1 2.189(11) . ?
Cl Cl 1.05(2) 3 ?
Cl O4 1.24(2) 3 ?
Cl O5 1.30(3) . ?
Cl O6 1.32(3) 3 ?
Cl O6 1.57(3) . ?
Cl O4 1.61(3) . ?
O4 Cl 1.24(2) 3 ?
O6 Cl 1.32(3) 3 ?
O6 O6 1.80(5) 3 ?
O2 C12 1.30(2) . ?
O3 C12 1.20(2) . ?
N1 C2 1.460(14) 12_556 ?
N1 C2 1.460(14) . ?
N1 C1 1.47(2) . ?
N2 C6 1.482(14) . ?
N2 C4 1.503(15) . ?
N2 C3 1.508(14) . ?
N3 C5 1.46(2) . ?
N3 C7 1.48(2) . ?
N3 C8 1.49(2) . ?
C2 C3 1.48(2) . ?
C4 C5 1.50(2) . ?
C6 C7 1.52(2) . ?
C8 C9 1.53(2) . ?
C9 C10 1.38(2) . ?
C9 C11 1.36(2) . ?
C10 C10 1.42(3) 11 ?
C11 C11 1.34(3) 11 ?
C12 C13 1.41(2) . ?
C13 C14 1.44(2) . ?
C14 C15 1.45(2) . ?
C15 C14 1.45(2) 2 ?
